data_7006536
loop_
_publ_author_name
'Zhao, Yin'
'Schmalle, Helmut W.'
'Fox, Thomas'
'Blacque, Olivier'
'Berke, Heinz'

_publ_section_title
;
 Hydride transfer reactivity of
 tetrakis(trimethylphosphine)(hydrido)(nitrosyl)molybdenum(0).
;
_journal_issue 1
_journal_name_full 'Dalton transactions (Cambridge, England : 2003)'
_journal_page_first 73
_journal_page_last 85
_journal_paper_doi 10.1039/b511797f
_journal_year 2006
_chemical_formula_sum 'C26 H41 Mo N2 O P3'
_chemical_formula_weight 586.46
_chemical_name_systematic
;
Nitrosyl-tris(trimethylphosphine)-N-benzylidene-1-naphthylamine-
molybdenum
;
_space_group_IT_number 61
_symmetry_cell_setting orthorhombic
_symmetry_space_group_name_Hall '-P 2ac 2ab'
_symmetry_space_group_name_H-M 'P b c a'
_atom_sites_solution_hydrogens geom
_atom_sites_solution_primary direct
_atom_sites_solution_secondary difmap
_audit_creation_method SHELXL-97
_cell_angle_alpha 90.00
_cell_angle_beta 90.00
_cell_angle_gamma 90.00
_cell_formula_units_Z 8
_cell_length_a 13.4047(9)
_cell_length_b 14.3370(13)
_cell_length_c 30.111(2)
_cell_measurement_reflns_used 8000
_cell_measurement_temperature 183(2)
_cell_measurement_theta_max 28.10
_cell_measurement_theta_min 2.20
_cell_volume 5786.8(8)
_computing_cell_refinement 'Stoe IPDS software'
_computing_data_collection 'Stoe IPDS software'
_computing_data_reduction 'XRED (Stoe & Cie, 1999)'
_computing_molecular_graphics 'PLATON, PLUTON (Spek, 1990, 1997)'
_computing_publication_material 'SHELXL-97 (Sheldrick, 1997)'
_computing_structure_refinement 'SHELXL-97 (Sheldrick, 1997)'
_computing_structure_solution 'SHELXS-97 (Sheldrick, 1990)'
_diffrn_ambient_temperature 183(2)
_diffrn_measured_fraction_theta_full 0.993
_diffrn_measured_fraction_theta_max 0.993
_diffrn_measurement_device_type 'Stoe IPDS diffractometer'
_diffrn_measurement_method '\f oscillation scan'
_diffrn_radiation_monochromator graphite
_diffrn_radiation_source 'fine-focus sealed tube'
_diffrn_radiation_type MoK\a
_diffrn_radiation_wavelength 0.71073
_diffrn_reflns_av_R_equivalents 0.0505
_diffrn_reflns_av_sigmaI/netI 0.0335
_diffrn_reflns_limit_h_max 17
_diffrn_reflns_limit_h_min 0
_diffrn_reflns_limit_k_max 18
_diffrn_reflns_limit_k_min 0
_diffrn_reflns_limit_l_max 39
_diffrn_reflns_limit_l_min 0
_diffrn_reflns_number 44150
_diffrn_reflns_theta_full 28.09
_diffrn_reflns_theta_max 28.09
_diffrn_reflns_theta_min 2.19
_diffrn_standards_decay_% 0
_diffrn_standards_interval_count ' image'
_diffrn_standards_interval_time 4.50
_diffrn_standards_number '50 to 200'
_exptl_absorpt_coefficient_mu 0.640
_exptl_absorpt_correction_T_max 0.9150
_exptl_absorpt_correction_T_min 0.8116
_exptl_absorpt_correction_type numerical
_exptl_absorpt_process_details 'Coppens et al. 1965'
_exptl_crystal_colour green-brown
_exptl_crystal_density_diffrn 1.346
_exptl_crystal_density_method 'not measured'
_exptl_crystal_description block
_exptl_crystal_F_000 2448
_exptl_crystal_size_max 0.30
_exptl_crystal_size_mid 0.29
_exptl_crystal_size_min 0.24
_refine_diff_density_max 0.685
_refine_diff_density_min -0.815
_refine_diff_density_rms 0.073
_refine_ls_extinction_method none
_refine_ls_goodness_of_fit_ref 0.876
_refine_ls_hydrogen_treatment constr
_refine_ls_matrix_type full
_refine_ls_number_parameters 307
_refine_ls_number_reflns 6985
_refine_ls_number_restraints 0
_refine_ls_restrained_S_all 0.876
_refine_ls_R_factor_all 0.0410
_refine_ls_R_factor_gt 0.0300
_refine_ls_shift/su_max 0.001
_refine_ls_shift/su_mean 0.000
_refine_ls_structure_factor_coef Fsqd
_refine_ls_weighting_details 'w=1/[\s^2^(Fo^2^)+(0.0533P)^2^] where P=(Fo^2^+2Fc^2^)/3'
_refine_ls_weighting_scheme calc
_refine_ls_wR_factor_gt 0.0759
_refine_ls_wR_factor_ref 0.0780
_reflns_number_gt 5146
_reflns_number_total 6985
_reflns_threshold_expression >2sigma(I)
_cod_data_source_file b511797f.txt
_cod_data_source_block 15
_cod_original_cell_volume 5786.9(8)
_cod_original_sg_symbol_H-M 'P bca'
_cod_database_code 7006536

loop_
_symmetry_equiv_pos_as_xyz
'x, y, z'
'-x+1/2, -y, z+1/2'
'-x, y+1/2, -z+1/2'
'x+1/2, -y+1/2, -z'
'-x, -y, -z'
'x-1/2, y, -z-1/2'
'x, -y-1/2, z-1/2'
'-x-1/2, y-1/2, z'

loop_
_atom_site_label
_atom_site_type_symbol
_atom_site_fract_x
_atom_site_fract_y
_atom_site_fract_z
_atom_site_U_iso_or_equiv
_atom_site_adp_type
_atom_site_occupancy
_atom_site_calc_flag
_atom_site_refinement_flags
_atom_site_disorder_assembly
_atom_site_disorder_group
Mo1 Mo 0.521897(12) 0.156340(11) 0.341575(5) 0.01819(6) Uani 1 d . . .
P1 P 0.53081(5) -0.01361(4) 0.32613(2) 0.02914(13) Uani 1 d . . .
P2 P 0.33226(4) 0.17964(4) 0.33709(2) 0.02699(12) Uani 1 d . . .
P3 P 0.54613(5) 0.32425(4) 0.36040(2) 0.02846(13) Uani 1 d . . .
N1 N 0.53706(13) 0.18045(13) 0.28392(6) 0.0245(4) Uani 1 d . . .
O1 O 0.55344(14) 0.19536(14) 0.24456(5) 0.0403(4) Uani 1 d . . .
N2 N 0.53497(13) 0.12052(12) 0.41427(6) 0.0220(4) Uani 1 d . . .
H2 H 0.5365 0.0572 0.4076 0.026 Uiso 1 calc R . .
C1 C 0.70673(16) 0.13087(14) 0.39976(7) 0.0240(4) Uani 1 d . . .
C2 C 0.67617(15) 0.14669(14) 0.35499(7) 0.0221(4) Uani 1 d . . .
C3 C 0.75542(17) 0.15930(16) 0.32369(8) 0.0298(5) Uani 1 d . . .
H3 H 0.7388 0.1681 0.2933 0.036 Uiso 1 calc R . .
C4 C 0.85345(17) 0.15921(16) 0.33539(9) 0.0334(5) Uani 1 d . . .
H4 H 0.9028 0.1684 0.3132 0.040 Uiso 1 calc R . .
C5 C 0.98547(19) 0.14785(18) 0.39273(11) 0.0417(6) Uani 1 d . . .
H5 H 1.0346 0.1604 0.3708 0.050 Uiso 1 calc R . .
C6 C 1.0145(2) 0.13238(19) 0.43554(12) 0.0469(7) Uani 1 d . . .
H6 H 1.0832 0.1336 0.4432 0.056 Uiso 1 calc R . .
C7 C 0.9429(2) 0.11478(18) 0.46793(10) 0.0439(7) Uani 1 d . . .
H7 H 0.9632 0.1028 0.4976 0.053 Uiso 1 calc R . .
C8 C 0.84256(19) 0.11452(16) 0.45740(9) 0.0346(5) Uani 1 d . . .
H8 H 0.7947 0.1040 0.4801 0.041 Uiso 1 calc R . .
C9 C 0.81000(16) 0.12972(14) 0.41327(8) 0.0260(4) Uani 1 d . . .
C10 C 0.88381(17) 0.14556(15) 0.38039(9) 0.0301(5) Uani 1 d . . .
C11 C 0.62668(16) 0.11648(14) 0.42968(7) 0.0243(4) Uani 1 d . . .
H11A H 0.6358 0.0544 0.4435 0.029 Uiso 1 calc R . .
H11B H 0.6327 0.1633 0.4537 0.029 Uiso 1 calc R . .
C12 C 0.45477(17) 0.10620(15) 0.44429(7) 0.0259(4) Uani 1 d . . .
C13 C 0.37957(18) 0.04439(17) 0.43292(8) 0.0320(5) Uani 1 d . . .
H13 H 0.3838 0.0105 0.4059 0.038 Uiso 1 calc R . .
C14 C 0.2980(2) 0.0316(2) 0.46073(9) 0.0409(6) Uani 1 d . . .
H14 H 0.2472 -0.0117 0.4528 0.049 Uiso 1 calc R . .
C15 C 0.2905(2) 0.08170(19) 0.49995(10) 0.0441(7) Uani 1 d . . .
H15 H 0.2341 0.0739 0.5187 0.053 Uiso 1 calc R . .
C16 C 0.3653(2) 0.14293(18) 0.51152(9) 0.0432(6) Uani 1 d . . .
H16 H 0.3607 0.1769 0.5385 0.052 Uiso 1 calc R . .
C17 C 0.4475(2) 0.15542(17) 0.48405(8) 0.0353(5) Uani 1 d . . .
H17 H 0.4989 0.1976 0.4924 0.042 Uiso 1 calc R . .
C18 C 0.4257(3) -0.0884(2) 0.31115(12) 0.0560(8) Uani 1 d . . .
H18A H 0.3923 -0.0630 0.2849 0.084 Uiso 1 calc R . .
H18B H 0.3784 -0.0911 0.3359 0.084 Uiso 1 calc R . .
H18C H 0.4501 -0.1514 0.3046 0.084 Uiso 1 calc R . .
C19 C 0.5880(3) -0.08410(19) 0.36967(10) 0.0517(8) Uani 1 d . . .
H19A H 0.6019 -0.1467 0.3582 0.077 Uiso 1 calc R . .
H19B H 0.5423 -0.0886 0.3950 0.077 Uiso 1 calc R . .
H19C H 0.6504 -0.0548 0.3793 0.077 Uiso 1 calc R . .
C20 C 0.6136(3) -0.0340(2) 0.27921(10) 0.0530(8) Uani 1 d . . .
H20A H 0.6210 -0.1013 0.2745 0.079 Uiso 1 calc R . .
H20B H 0.6790 -0.0064 0.2854 0.079 Uiso 1 calc R . .
H20C H 0.5853 -0.0052 0.2525 0.079 Uiso 1 calc R . .
C21 C 0.3036(2) 0.25822(19) 0.29103(8) 0.0383(6) Uani 1 d . . .
H21A H 0.3410 0.2389 0.2646 0.057 Uiso 1 calc R . .
H21B H 0.3225 0.3220 0.2991 0.057 Uiso 1 calc R . .
H21C H 0.2319 0.2559 0.2847 0.057 Uiso 1 calc R . .
C22 C 0.2465(2) 0.0841(2) 0.32378(13) 0.0544(8) Uani 1 d . . .
H22A H 0.1789 0.1089 0.3201 0.082 Uiso 1 calc R . .
H22B H 0.2470 0.0384 0.3480 0.082 Uiso 1 calc R . .
H22C H 0.2678 0.0539 0.2962 0.082 Uiso 1 calc R . .
C23 C 0.2626(2) 0.2340(2) 0.38283(10) 0.0475(7) Uani 1 d . . .
H23A H 0.2964 0.2915 0.3920 0.071 Uiso 1 calc R . .
H23B H 0.2596 0.1908 0.4080 0.071 Uiso 1 calc R . .
H23C H 0.1948 0.2487 0.3729 0.071 Uiso 1 calc R . .
C24 C 0.6175(4) 0.3515(2) 0.40915(13) 0.0814(14) Uani 1 d . . .
H24A H 0.6816 0.3187 0.4080 0.122 Uiso 1 calc R . .
H24B H 0.5807 0.3317 0.4356 0.122 Uiso 1 calc R . .
H24C H 0.6293 0.4189 0.4105 0.122 Uiso 1 calc R . .
C25 C 0.6192(5) 0.3807(3) 0.31819(15) 0.113(2) Uani 1 d . . .
H25A H 0.6244 0.4474 0.3249 0.169 Uiso 1 calc R . .
H25B H 0.5870 0.3723 0.2892 0.169 Uiso 1 calc R . .
H25C H 0.6861 0.3532 0.3174 0.169 Uiso 1 calc R . .
C26 C 0.4481(4) 0.4096(3) 0.3668(3) 0.182(4) Uani 1 d . . .
H26A H 0.4776 0.4715 0.3712 0.272 Uiso 1 calc R . .
H26B H 0.4070 0.3935 0.3926 0.272 Uiso 1 calc R . .
H26C H 0.4064 0.4103 0.3400 0.272 Uiso 1 calc R . .

loop_
_atom_site_aniso_label
_atom_site_aniso_U_11
_atom_site_aniso_U_22
_atom_site_aniso_U_33
_atom_site_aniso_U_23
_atom_site_aniso_U_13
_atom_site_aniso_U_12
Mo1 0.01721(8) 0.01888(8) 0.01849(8) -0.00038(6) 0.00059(6) -0.00188(6)
P1 0.0365(3) 0.0211(2) 0.0298(3) -0.0053(2) 0.0037(3) -0.0007(2)
P2 0.0193(2) 0.0314(3) 0.0303(3) 0.0017(2) -0.0011(2) -0.0031(2)
P3 0.0292(3) 0.0204(2) 0.0358(3) -0.0022(2) -0.0080(2) -0.0020(2)
N1 0.0208(9) 0.0269(9) 0.0259(9) 0.0010(7) 0.0009(7) -0.0015(7)
O1 0.0425(10) 0.0577(11) 0.0207(8) 0.0082(8) 0.0046(7) -0.0017(9)
N2 0.0250(9) 0.0199(8) 0.0210(8) 0.0008(6) 0.0024(7) -0.0004(7)
C1 0.0215(10) 0.0228(9) 0.0277(11) 0.0002(8) -0.0028(8) 0.0004(8)
C2 0.0188(9) 0.0216(9) 0.0258(10) 0.0009(8) 0.0001(8) 0.0002(8)
C3 0.0242(10) 0.0339(11) 0.0313(11) 0.0024(10) 0.0041(9) -0.0015(9)
C4 0.0212(10) 0.0334(11) 0.0457(14) 0.0014(10) 0.0089(10) -0.0013(9)
C5 0.0207(11) 0.0371(13) 0.0673(19) -0.0077(12) -0.0012(12) 0.0008(10)
C6 0.0267(12) 0.0402(14) 0.074(2) -0.0119(14) -0.0167(14) 0.0050(11)
C7 0.0419(15) 0.0336(13) 0.0561(17) -0.0050(12) -0.0240(14) 0.0059(11)
C8 0.0344(13) 0.0277(11) 0.0417(14) -0.0006(10) -0.0113(11) 0.0000(10)
C9 0.0230(10) 0.0185(9) 0.0366(12) -0.0010(8) -0.0052(9) 0.0008(8)
C10 0.0203(10) 0.0226(10) 0.0475(14) -0.0020(10) -0.0012(9) 0.0007(8)
C11 0.0268(10) 0.0198(9) 0.0262(11) 0.0001(8) -0.0028(9) 0.0005(8)
C12 0.0275(11) 0.0265(10) 0.0238(10) 0.0066(8) 0.0049(8) 0.0039(8)
C13 0.0331(12) 0.0376(12) 0.0253(11) 0.0033(9) 0.0063(9) -0.0041(10)
C14 0.0348(13) 0.0460(14) 0.0419(14) 0.0089(12) 0.0110(11) -0.0080(12)
C15 0.0472(16) 0.0412(14) 0.0438(15) 0.0109(11) 0.0242(13) 0.0065(12)
C16 0.0610(18) 0.0354(13) 0.0331(13) -0.0002(11) 0.0208(13) 0.0056(12)
C17 0.0458(14) 0.0308(11) 0.0294(12) -0.0010(9) 0.0104(10) -0.0001(11)
C18 0.058(2) 0.0349(14) 0.075(2) -0.0249(14) 0.0015(17) -0.0111(13)
C19 0.077(2) 0.0270(12) 0.0510(17) 0.0014(11) -0.0067(16) 0.0126(13)
C20 0.067(2) 0.0421(15) 0.0493(17) -0.0147(13) 0.0204(15) 0.0074(14)
C21 0.0340(13) 0.0478(14) 0.0330(13) 0.0048(11) -0.0085(10) 0.0012(11)
C22 0.0297(13) 0.0440(15) 0.089(2) -0.0007(15) -0.0134(16) -0.0085(12)
C23 0.0344(14) 0.0640(18) 0.0442(15) 0.0069(14) 0.0104(12) 0.0126(13)
C24 0.150(4) 0.0345(15) 0.060(2) -0.0042(15) -0.047(3) -0.018(2)
C25 0.219(6) 0.046(2) 0.074(3) 0.0013(19) 0.040(3) -0.059(3)
C26 0.066(3) 0.050(2) 0.429(13) -0.099(5) -0.071(5) 0.021(2)

loop_
_atom_type_symbol
_atom_type_description
_atom_type_scat_dispersion_real
_atom_type_scat_dispersion_imag
_atom_type_scat_source
C C 0.0033 0.0016 'International Tables Vol C Tables 4.2.6.8 and 6.1.1.4'
H H 0.0000 0.0000 'International Tables Vol C Tables 4.2.6.8 and 6.1.1.4'
Mo Mo -1.6832 0.6857 'International Tables Vol C Tables 4.2.6.8 and 6.1.1.4'
N N 0.0061 0.0033 'International Tables Vol C Tables 4.2.6.8 and 6.1.1.4'
O O 0.0106 0.0060 'International Tables Vol C Tables 4.2.6.8 and 6.1.1.4'
P P 0.1023 0.0942 'International Tables Vol C Tables 4.2.6.8 and 6.1.1.4'

loop_
_geom_angle_atom_site_label_1
_geom_angle_atom_site_label_2
_geom_angle_atom_site_label_3
_geom_angle
_geom_angle_site_symmetry_1
_geom_angle_site_symmetry_3
_geom_angle_publ_flag
N1 Mo1 C2 95.02(8) . . yes
N1 Mo1 N2 168.82(7) . . yes
C2 Mo1 N2 73.94(7) . . yes
N1 Mo1 P1 90.13(6) . . yes
C2 Mo1 P1 85.67(6) . . yes
N2 Mo1 P1 87.40(5) . . yes
N1 Mo1 P3 91.11(6) . . yes
C2 Mo1 P3 83.81(6) . . yes
N2 Mo1 P3 89.37(5) . . yes
P1 Mo1 P3 169.48(2) . . yes
N1 Mo1 P2 92.09(6) . . yes
C2 Mo1 P2 171.20(6) . . yes
N2 Mo1 P2 99.07(5) . . yes
P1 Mo1 P2 99.52(2) . . yes
P3 Mo1 P2 90.88(2) . . yes
C20 P1 C19 102.29(16) . . yes
C20 P1 C18 100.62(16) . . yes
C19 P1 C18 100.14(17) . . yes
C20 P1 Mo1 109.40(10) . . yes
C19 P1 Mo1 115.41(10) . . yes
C18 P1 Mo1 125.82(11) . . yes
C21 P2 C22 99.37(14) . . yes
C21 P2 C23 101.56(13) . . yes
C22 P2 C23 99.35(16) . . yes
C21 P2 Mo1 109.17(9) . . yes
C22 P2 Mo1 122.36(10) . . yes
C23 P2 Mo1 121.25(10) . . yes
C24 P3 C25 100.9(3) . . yes
C24 P3 C26 98.8(3) . . yes
C25 P3 C26 99.6(4) . . yes
C24 P3 Mo1 117.70(11) . . yes
C25 P3 Mo1 110.18(14) . . yes
C26 P3 Mo1 125.69(15) . . yes
O1 N1 Mo1 176.07(17) . . yes
C11 N2 C12 118.46(19) . . yes
C11 N2 Mo1 115.16(14) . . yes
C12 N2 Mo1 126.32(14) . . yes
C11 N2 H2 90.8 . . yes
C12 N2 H2 90.8 . . yes
Mo1 N2 H2 90.8 . . yes
C11 C1 C2 113.99(19) . . yes
C11 C1 C9 123.1(2) . . yes
C2 C1 C9 122.9(2) . . yes
C1 C2 C3 115.40(19) . . yes
C1 C2 Mo1 118.18(15) . . yes
C3 C2 Mo1 126.33(16) . . yes
C4 C3 C2 123.1(2) . . yes
C4 C3 H3 118.5 . . yes
C2 C3 H3 118.5 . . yes
C3 C4 C10 121.4(2) . . yes
C3 C4 H4 119.3 . . yes
C10 C4 H4 119.3 . . yes
C6 C5 C10 121.3(3) . . yes
C6 C5 H5 119.3 . . yes
C10 C5 H5 119.3 . . yes
C5 C6 C7 119.7(2) . . yes
C5 C6 H6 120.2 . . yes
C7 C6 H6 120.2 . . yes
C8 C7 C6 120.7(3) . . yes
C8 C7 H7 119.6 . . yes
C6 C7 H7 119.6 . . yes
C7 C8 C9 121.0(3) . . yes
C7 C8 H8 119.5 . . yes
C9 C8 H8 119.5 . . yes
C8 C9 C10 117.7(2) . . yes
C8 C9 C1 124.2(2) . . yes
C10 C9 C1 118.1(2) . . yes
C5 C10 C9 119.5(2) . . yes
C5 C10 C4 121.4(2) . . yes
C9 C10 C4 119.1(2) . . yes
N2 C11 C1 118.5(2) . . yes
N2 C11 H11A 107.7 . . yes
C1 C11 H11A 107.7 . . yes
N2 C11 H11B 107.7 . . yes
C1 C11 H11B 107.7 . . yes
H11A C11 H11B 107.1 . . yes
C13 C12 C17 119.1(2) . . yes
C13 C12 N2 119.1(2) . . yes
C17 C12 N2 121.8(2) . . yes
C12 C13 C14 120.6(2) . . yes
C12 C13 H13 119.7 . . yes
C14 C13 H13 119.7 . . yes
C15 C14 C13 120.1(3) . . yes
C15 C14 H14 119.9 . . yes
C13 C14 H14 119.9 . . yes
C16 C15 C14 119.5(2) . . yes
C16 C15 H15 120.2 . . yes
C14 C15 H15 120.2 . . yes
C15 C16 C17 120.6(2) . . yes
C15 C16 H16 119.7 . . yes
C17 C16 H16 119.7 . . yes
C16 C17 C12 120.1(2) . . yes
C16 C17 H17 120.0 . . yes
C12 C17 H17 120.0 . . yes
P1 C18 H18A 109.5 . . yes
P1 C18 H18B 109.5 . . yes
H18A C18 H18B 109.5 . . yes
P1 C18 H18C 109.5 . . yes
H18A C18 H18C 109.5 . . yes
H18B C18 H18C 109.5 . . yes
P1 C19 H19A 109.5 . . yes
P1 C19 H19B 109.5 . . yes
H19A C19 H19B 109.5 . . yes
P1 C19 H19C 109.5 . . yes
H19A C19 H19C 109.5 . . yes
H19B C19 H19C 109.5 . . yes
P1 C20 H20A 109.5 . . yes
P1 C20 H20B 109.5 . . yes
H20A C20 H20B 109.5 . . yes
P1 C20 H20C 109.5 . . yes
H20A C20 H20C 109.5 . . yes
H20B C20 H20C 109.5 . . yes
P2 C21 H21A 109.5 . . yes
P2 C21 H21B 109.5 . . yes
H21A C21 H21B 109.5 . . yes
P2 C21 H21C 109.5 . . yes
H21A C21 H21C 109.5 . . yes
H21B C21 H21C 109.5 . . yes
P2 C22 H22A 109.5 . . yes
P2 C22 H22B 109.5 . . yes
H22A C22 H22B 109.5 . . yes
P2 C22 H22C 109.5 . . yes
H22A C22 H22C 109.5 . . yes
H22B C22 H22C 109.5 . . yes
P2 C23 H23A 109.5 . . yes
P2 C23 H23B 109.5 . . yes
H23A C23 H23B 109.5 . . yes
P2 C23 H23C 109.5 . . yes
H23A C23 H23C 109.5 . . yes
H23B C23 H23C 109.5 . . yes
P3 C24 H24A 109.5 . . yes
P3 C24 H24B 109.5 . . yes
H24A C24 H24B 109.5 . . yes
P3 C24 H24C 109.5 . . yes
H24A C24 H24C 109.5 . . yes
H24B C24 H24C 109.5 . . yes
P3 C25 H25A 109.5 . . yes
P3 C25 H25B 109.5 . . yes
H25A C25 H25B 109.5 . . yes
P3 C25 H25C 109.5 . . yes
H25A C25 H25C 109.5 . . yes
H25B C25 H25C 109.5 . . yes
P3 C26 H26A 109.5 . . yes
P3 C26 H26B 109.5 . . yes
H26A C26 H26B 109.5 . . yes
P3 C26 H26C 109.5 . . yes
H26A C26 H26C 109.5 . . yes
H26B C26 H26C 109.5 . . yes

loop_
_geom_bond_atom_site_label_1
_geom_bond_atom_site_label_2
_geom_bond_distance
_geom_bond_site_symmetry_2
_geom_bond_publ_flag
Mo1 N1 1.7819(18) . yes
Mo1 C2 2.112(2) . yes
Mo1 N2 2.2551(17) . yes
Mo1 P1 2.4835(6) . yes
Mo1 P3 2.4945(6) . yes
Mo1 P2 2.5674(6) . yes
P1 C20 1.820(3) . yes
P1 C19 1.824(3) . yes
P1 C18 1.827(3) . yes
P2 C21 1.828(3) . yes
P2 C22 1.832(3) . yes
P2 C23 1.837(3) . yes
P3 C24 1.795(3) . yes
P3 C25 1.797(4) . yes
P3 C26 1.807(4) . yes
N1 O1 1.224(2) . yes
N2 C11 1.315(3) . yes
N2 C12 1.420(3) . yes
N2 H2 0.9300 . yes
C1 C11 1.416(3) . yes
C1 C2 1.427(3) . yes
C1 C9 1.443(3) . yes
C2 C3 1.432(3) . yes
C3 C4 1.361(3) . yes
C3 H3 0.9500 . yes
C4 C10 1.428(4) . yes
C4 H4 0.9500 . yes
C5 C6 1.365(5) . yes
C5 C10 1.413(3) . yes
C5 H5 0.9500 . yes
C6 C7 1.392(5) . yes
C6 H6 0.9500 . yes
C7 C8 1.382(4) . yes
C7 H7 0.9500 . yes
C8 C9 1.415(3) . yes
C8 H8 0.9500 . yes
C9 C10 1.418(3) . yes
C11 H11A 0.9900 . yes
C11 H11B 0.9900 . yes
C12 C13 1.385(3) . yes
C12 C17 1.393(3) . yes
C13 C14 1.390(3) . yes
C13 H13 0.9500 . yes
C14 C15 1.386(4) . yes
C14 H14 0.9500 . yes
C15 C16 1.378(4) . yes
C15 H15 0.9500 . yes
C16 C17 1.390(4) . yes
C16 H16 0.9500 . yes
C17 H17 0.9500 . yes
C18 H18A 0.9800 . yes
C18 H18B 0.9800 . yes
C18 H18C 0.9800 . yes
C19 H19A 0.9800 . yes
C19 H19B 0.9800 . yes
C19 H19C 0.9800 . yes
C20 H20A 0.9800 . yes
C20 H20B 0.9800 . yes
C20 H20C 0.9800 . yes
C21 H21A 0.9800 . yes
C21 H21B 0.9800 . yes
C21 H21C 0.9800 . yes
C22 H22A 0.9800 . yes
C22 H22B 0.9800 . yes
C22 H22C 0.9800 . yes
C23 H23A 0.9800 . yes
C23 H23B 0.9800 . yes
C23 H23C 0.9800 . yes
C24 H24A 0.9800 . yes
C24 H24B 0.9800 . yes
C24 H24C 0.9800 . yes
C25 H25A 0.9800 . yes
C25 H25B 0.9800 . yes
C25 H25C 0.9800 . yes
C26 H26A 0.9800 . yes
C26 H26B 0.9800 . yes
C26 H26C 0.9800 . yes

loop_
_geom_torsion_atom_site_label_1
_geom_torsion_atom_site_label_2
_geom_torsion_atom_site_label_3
_geom_torsion_atom_site_label_4
_geom_torsion
_geom_torsion_site_symmetry_1
_geom_torsion_site_symmetry_2
_geom_torsion_site_symmetry_3
_geom_torsion_site_symmetry_4
_geom_torsion_publ_flag
N1 Mo1 P1 C20 32.50(14) . . . . yes
C2 Mo1 P1 C20 -62.52(14) . . . . yes
N2 Mo1 P1 C20 -136.59(14) . . . . yes
P3 Mo1 P1 C20 -64.30(18) . . . . yes
P2 Mo1 P1 C20 124.64(13) . . . . yes
N1 Mo1 P1 C19 147.16(14) . . . . yes
C2 Mo1 P1 C19 52.14(15) . . . . yes
N2 Mo1 P1 C19 -21.94(14) . . . . yes
P3 Mo1 P1 C19 50.36(19) . . . . yes
P2 Mo1 P1 C19 -120.70(13) . . . . yes
N1 Mo1 P1 C18 -87.17(16) . . . . yes
C2 Mo1 P1 C18 177.81(16) . . . . yes
N2 Mo1 P1 C18 103.73(16) . . . . yes
P3 Mo1 P1 C18 176.03(18) . . . . yes
P2 Mo1 P1 C18 4.97(15) . . . . yes
N1 Mo1 P2 C21 -26.20(11) . . . . yes
C2 Mo1 P2 C21 117.7(4) . . . . yes
N2 Mo1 P2 C21 154.45(11) . . . . yes
P1 Mo1 P2 C21 -116.69(10) . . . . yes
P3 Mo1 P2 C21 64.94(10) . . . . yes
N1 Mo1 P2 C22 88.91(16) . . . . yes
C2 Mo1 P2 C22 -127.2(4) . . . . yes
N2 Mo1 P2 C22 -90.44(15) . . . . yes
P1 Mo1 P2 C22 -1.58(15) . . . . yes
P3 Mo1 P2 C22 -179.95(15) . . . . yes
N1 Mo1 P2 C23 -143.54(13) . . . . yes
C2 Mo1 P2 C23 0.3(4) . . . . yes
N2 Mo1 P2 C23 37.11(13) . . . . yes
P1 Mo1 P2 C23 125.98(12) . . . . yes
P3 Mo1 P2 C23 -52.39(12) . . . . yes
N1 Mo1 P3 C24 -140.7(2) . . . . yes
C2 Mo1 P3 C24 -45.8(2) . . . . yes
N2 Mo1 P3 C24 28.2(2) . . . . yes
P1 Mo1 P3 C24 -44.0(2) . . . . yes
P2 Mo1 P3 C24 127.2(2) . . . . yes
N1 Mo1 P3 C25 -25.8(2) . . . . yes
C2 Mo1 P3 C25 69.2(3) . . . . yes
N2 Mo1 P3 C25 143.1(2) . . . . yes
P1 Mo1 P3 C25 70.9(3) . . . . yes
P2 Mo1 P3 C25 -117.9(2) . . . . yes
N1 Mo1 P3 C26 93.1(4) . . . . yes
C2 Mo1 P3 C26 -172.0(4) . . . . yes
N2 Mo1 P3 C26 -98.1(4) . . . . yes
P1 Mo1 P3 C26 -170.2(4) . . . . yes
P2 Mo1 P3 C26 1.0(4) . . . . yes
C2 Mo1 N1 O1 13(2) . . . . yes
N2 Mo1 N1 O1 5(3) . . . . yes
P1 Mo1 N1 O1 -72(2) . . . . yes
P3 Mo1 N1 O1 97(2) . . . . yes
P2 Mo1 N1 O1 -172(2) . . . . yes
N1 Mo1 N2 C11 12.4(4) . . . . yes
C2 Mo1 N2 C11 3.58(14) . . . . yes
P1 Mo1 N2 C11 89.82(14) . . . . yes
P3 Mo1 N2 C11 -80.16(14) . . . . yes
P2 Mo1 N2 C11 -170.95(14) . . . . yes
N1 Mo1 N2 C12 -170.3(3) . . . . yes
C2 Mo1 N2 C12 -179.13(18) . . . . yes
P1 Mo1 N2 C12 -92.90(16) . . . . yes
P3 Mo1 N2 C12 97.12(16) . . . . yes
P2 Mo1 N2 C12 6.34(17) . . . . yes
C11 C1 C2 C3 -178.58(19) . . . . yes
C9 C1 C2 C3 1.5(3) . . . . yes
C11 C1 C2 Mo1 4.5(2) . . . . yes
C9 C1 C2 Mo1 -175.43(15) . . . . yes
N1 Mo1 C2 C1 177.45(16) . . . . yes
N2 Mo1 C2 C1 -4.26(15) . . . . yes
P1 Mo1 C2 C1 -92.80(15) . . . . yes
P3 Mo1 C2 C1 86.88(15) . . . . yes
P2 Mo1 C2 C1 33.7(5) . . . . yes
N1 Mo1 C2 C3 0.94(19) . . . . yes
N2 Mo1 C2 C3 179.2(2) . . . . yes
P1 Mo1 C2 C3 90.69(18) . . . . yes
P3 Mo1 C2 C3 -89.64(18) . . . . yes
P2 Mo1 C2 C3 -142.8(3) . . . . yes
C1 C2 C3 C4 -1.9(3) . . . . yes
Mo1 C2 C3 C4 174.71(18) . . . . yes
C2 C3 C4 C10 0.5(4) . . . . yes
C10 C5 C6 C7 -0.6(4) . . . . yes
C5 C6 C7 C8 -1.2(4) . . . . yes
C6 C7 C8 C9 1.6(4) . . . . yes
C7 C8 C9 C10 -0.3(3) . . . . yes
C7 C8 C9 C1 -179.7(2) . . . . yes
C11 C1 C9 C8 -0.2(3) . . . . yes
C2 C1 C9 C8 179.8(2) . . . . yes
C11 C1 C9 C10 -179.63(19) . . . . yes
C2 C1 C9 C10 0.3(3) . . . . yes
C6 C5 C10 C9 2.0(4) . . . . yes
C6 C5 C10 C4 -178.3(2) . . . . yes
C8 C9 C10 C5 -1.5(3) . . . . yes
C1 C9 C10 C5 178.0(2) . . . . yes
C8 C9 C10 C4 178.7(2) . . . . yes
C1 C9 C10 C4 -1.8(3) . . . . yes
C3 C4 C10 C5 -178.4(2) . . . . yes
C3 C4 C10 C9 1.4(3) . . . . yes
C12 N2 C11 C1 -179.93(18) . . . . yes
Mo1 N2 C11 C1 -2.4(2) . . . . yes
C2 C1 C11 N2 -1.2(3) . . . . yes
C9 C1 C11 N2 178.78(19) . . . . yes
C11 N2 C12 C13 -131.3(2) . . . . yes
Mo1 N2 C12 C13 51.4(3) . . . . yes
C11 N2 C12 C17 51.3(3) . . . . yes
Mo1 N2 C12 C17 -125.9(2) . . . . yes
C17 C12 C13 C14 0.0(4) . . . . yes
N2 C12 C13 C14 -177.4(2) . . . . yes
C12 C13 C14 C15 0.9(4) . . . . yes
C13 C14 C15 C16 -1.2(4) . . . . yes
C14 C15 C16 C17 0.6(4) . . . . yes
C15 C16 C17 C12 0.3(4) . . . . yes
C13 C12 C17 C16 -0.6(4) . . . . yes
N2 C12 C17 C16 176.7(2) . . . . yes
